data_4129858
loop_
_publ_author_name
'Deng, Lin'
'Xu, Tao'
'Li, Hongbo'
'Dong, Guangbin'

_publ_section_title
;
 Enantioselective Rh-Catalyzed Carboacylation of C&#x2550;N Bonds via C-C
 Activation of Benzocyclobutenones.
;
_journal_issue 1
_journal_name_full 'Journal of the American Chemical Society'
_journal_page_first 369
_journal_page_last 374
_journal_paper_doi 10.1021/jacs.5b11120
_journal_volume 138
_journal_year 2016
_chemical_absolute_configuration ad
_chemical_formula_moiety 'C13 H15 N O2'
_chemical_formula_sum 'C13 H15 N O2'
_chemical_formula_weight 217.26
_space_group_crystal_system monoclinic
_space_group_IT_number 4
_space_group_name_Hall 'P 2yb'
_space_group_name_H-M_alt 'P 1 21 1'
_atom_sites_solution_hydrogens mixed
_audit_creation_method SHELXL-2014/7
_cell_angle_alpha 90
_cell_angle_beta 93.255(3)
_cell_angle_gamma 90
_cell_formula_units_Z 6
_cell_length_a 7.5087(2)
_cell_length_b 19.9025(6)
_cell_length_c 11.5097(5)
_cell_measurement_reflns_used 10412
_cell_measurement_temperature 100(2)
_cell_measurement_theta_max 74.1
_cell_measurement_theta_min 3.83
_cell_volume 1717.26(10)
_computing_cell_refinement 'CrysAlisPro V 1.171.37.31, Agilent Technologies'
_computing_data_collection 'CrysAlisPro V 1.171.37.31, Agilent Technologies'
_computing_data_reduction 'CrysAlisPro V 1.171.37.31, Agilent Technologies'
_computing_molecular_graphics 'XP SHELXTL/PC, Siemens Analytical'
_computing_publication_material 'XL SHELXTL/PC, Siemens Analytical'
_computing_structure_refinement 'Shelxl-2013, Sheldrick, G. M.'
_computing_structure_solution
;

SUPERFLIP.  Palatinus, L. and Chapuis, G., J. Appl. Cryst. 40, 786-790.
;
_diffrn_ambient_temperature 100(2)
_diffrn_measured_fraction_theta_full 1.000
_diffrn_measured_fraction_theta_max 0.987
_diffrn_measurement_device_type 'Agilent SuperNova with AtlasS2 CCD'
_diffrn_measurement_method \w-scans
_diffrn_radiation_type CuK\a
_diffrn_radiation_wavelength 1.54184
_diffrn_reflns_av_R_equivalents 0.0280
_diffrn_reflns_av_unetI/netI 0.0304
_diffrn_reflns_Laue_measured_fraction_full 1.000
_diffrn_reflns_Laue_measured_fraction_max 0.987
_diffrn_reflns_limit_h_max 9
_diffrn_reflns_limit_h_min -8
_diffrn_reflns_limit_k_max 24
_diffrn_reflns_limit_k_min -20
_diffrn_reflns_limit_l_max 14
_diffrn_reflns_limit_l_min -14
_diffrn_reflns_number 16617
_diffrn_reflns_point_group_measured_fraction_full 1.000
_diffrn_reflns_point_group_measured_fraction_max 0.987
_diffrn_reflns_theta_full 67.684
_diffrn_reflns_theta_max 74.282
_diffrn_reflns_theta_min 3.847
_diffrn_source 'sealed microfocus tube'
_exptl_absorpt_coefficient_mu 0.685
_exptl_absorpt_correction_T_max 1.00
_exptl_absorpt_correction_T_min 0.672
_exptl_absorpt_correction_type multi-scan
_exptl_absorpt_process_details
;
CrysAlisPro 1.171.38.27t (Agilent, 2015)
Empirical absorption correction using spherical harmonics,
 implemented in SCALE3 ABSPACK scaling algorithm.
;
_exptl_crystal_colour colorless
_exptl_crystal_density_diffrn 1.261
_exptl_crystal_description lath
_exptl_crystal_F_000 696
_exptl_crystal_size_max 0.370
_exptl_crystal_size_mid 0.050
_exptl_crystal_size_min 0.020
_refine_diff_density_max 0.182
_refine_diff_density_min -0.202
_refine_diff_density_rms 0.035
_refine_ls_abs_structure_details
;
 Refined as an inversion twin.
;
_refine_ls_abs_structure_Flack 0.00(16)
_refine_ls_extinction_method none
_refine_ls_goodness_of_fit_ref 1.047
_refine_ls_hydrogen_treatment mixed
_refine_ls_matrix_type full
_refine_ls_number_parameters 452
_refine_ls_number_reflns 6404
_refine_ls_number_restraints 1
_refine_ls_restrained_S_all 1.047
_refine_ls_R_factor_all 0.0318
_refine_ls_R_factor_gt 0.0308
_refine_ls_shift/su_max 0.000
_refine_ls_shift/su_mean 0.000
_refine_ls_structure_factor_coef Fsqd
_refine_ls_weighting_details 'w=1/[\s^2^(Fo^2^)+(0.0470P)^2^+0.1584P] where P=(Fo^2^+2Fc^2^)/3'
_refine_ls_weighting_scheme calc
_refine_ls_wR_factor_gt 0.0791
_refine_ls_wR_factor_ref 0.0801
_reflns_Friedel_coverage 0.942
_reflns_Friedel_fraction_full 1.000
_reflns_Friedel_fraction_max 0.988
_reflns_number_gt 6232
_reflns_number_total 6404
_reflns_threshold_expression 'I > 2\s(I)'
_cod_data_source_file ja5b11120_si_006.cif
_cod_data_source_block shelx
_cod_original_sg_symbol_H-M 'P 21'
_cod_database_code 4129858
_shelx_shelxl_version_number 2014/7
_shelx_space_group_comment
;
The symmetry employed for this shelxl refinement is uniquely defined
by the following loop, which should always be used as a source of
symmetry information in preference to the above space-group names.
They are only intended as comments.
;
_shelx_estimated_absorpt_t_min 0.786
_shelx_estimated_absorpt_t_max 0.986

loop_
_space_group_symop_operation_xyz
'x, y, z'
'-x, y+1/2, -z'

loop_
_atom_site_label
_atom_site_type_symbol
_atom_site_fract_x
_atom_site_fract_y
_atom_site_fract_z
_atom_site_U_iso_or_equiv
_atom_site_adp_type
_atom_site_occupancy
_atom_site_site_symmetry_order
_atom_site_calc_flag
_atom_site_refinement_flags_posn
_atom_site_refinement_flags_adp
C1 C 0.7717(3) 0.17135(10) 0.38082(17) 0.0188(4) Uani 1 1 d . .
C2 C 0.9180(3) 0.21024(11) 0.32019(19) 0.0223(4) Uani 1 1 d . .
H2A H 0.8669 0.2498 0.2780 0.027 Uiso 1 1 calc R U
H2B H 1.0122 0.2257 0.3777 0.027 Uiso 1 1 calc R U
C3 C 0.8518(3) 0.11916(11) 0.20856(18) 0.0219(4) Uani 1 1 d . .
C4 C 0.8338(3) 0.07882(12) 0.1110(2) 0.0280(5) Uani 1 1 d . .
H4 H 0.9275 0.0734 0.0597 0.034 Uiso 1 1 calc R U
C5 C 0.6697(3) 0.04651(13) 0.0922(2) 0.0311(5) Uani 1 1 d . .
H5 H 0.6540 0.0166 0.0282 0.037 Uiso 1 1 calc R U
C6 C 0.5277(3) 0.05638(12) 0.1635(2) 0.0268(4) Uani 1 1 d . .
H6 H 0.4158 0.0356 0.1448 0.032 Uiso 1 1 calc R U
C7 C 0.5501(3) 0.09696(10) 0.26271(18) 0.0198(4) Uani 1 1 d . .
C8 C 0.4069(3) 0.12080(10) 0.34001(17) 0.0197(4) Uani 1 1 d . .
H8 H 0.2956 0.1259 0.2888 0.024 Uiso 1 1 calc R U
C9 C 0.4479(3) 0.19035(11) 0.39264(16) 0.0188(4) Uani 1 1 d . .
C10 C 0.7173(3) 0.12414(10) 0.28484(17) 0.0185(4) Uani 1 1 d . .
C11 C 0.8499(3) 0.13599(12) 0.49044(19) 0.0253(4) Uani 1 1 d . .
H11A H 0.8899 0.1697 0.5483 0.038 Uiso 1 1 calc R U
H11B H 0.9514 0.1082 0.4705 0.038 Uiso 1 1 calc R U
H11C H 0.7583 0.1075 0.5227 0.038 Uiso 1 1 calc R U
C12 C 0.3620(3) 0.07126(12) 0.4375(2) 0.0291(5) Uani 1 1 d . .
H12A H 0.4739 0.0556 0.4785 0.035 Uiso 1 1 calc R U
H12B H 0.2904 0.0946 0.4947 0.035 Uiso 1 1 calc R U
C13 C 0.2577(3) 0.01073(13) 0.3879(3) 0.0393(6) Uani 1 1 d . .
H13A H 0.1442 0.0260 0.3507 0.059 Uiso 1 1 calc R U
H13B H 0.2345 -0.0206 0.4510 0.059 Uiso 1 1 calc R U
H13C H 0.3277 -0.0120 0.3302 0.059 Uiso 1 1 calc R U
C14 C 0.4289(2) 0.28877(11) 0.72402(16) 0.0203(4) Uani 1 1 d . .
C15 C 0.5739(3) 0.23421(12) 0.71296(18) 0.0256(4) Uani 1 1 d . .
H14A H 0.5213 0.1923 0.6798 0.031 Uiso 1 1 calc R U
H14B H 0.6680 0.2500 0.6626 0.031 Uiso 1 1 calc R U
C16 C 0.5074(3) 0.23616(11) 0.90213(18) 0.0225(4) Uani 1 1 d . .
C17 C 0.4883(3) 0.21436(12) 1.01511(18) 0.0260(4) Uani 1 1 d . .
H17 H 0.5820 0.1922 1.0588 0.031 Uiso 1 1 calc R U
C18 C 0.3231(3) 0.22688(12) 1.06097(18) 0.0260(4) Uani 1 1 d . .
H18 H 0.3064 0.2141 1.1391 0.031 Uiso 1 1 calc R U
C19 C 0.1817(3) 0.25730(11) 0.99696(17) 0.0213(4) Uani 1 1 d . .
H19 H 0.0690 0.2622 1.0296 0.026 Uiso 1 1 calc R U
C20 C 0.2072(2) 0.28057(10) 0.88394(16) 0.0181(4) Uani 1 1 d . .
C21 C 0.0652(3) 0.30818(11) 0.79840(17) 0.0191(4) Uani 1 1 d . .
H21 H -0.0496 0.2855 0.8146 0.023 Uiso 1 1 calc R U
C22 C 0.1052(3) 0.29177(10) 0.67241(17) 0.0188(4) Uani 1 1 d . .
C23 C 0.3740(3) 0.27189(10) 0.84293(16) 0.0189(4) Uani 1 1 d . .
C24 C 0.5122(3) 0.35836(12) 0.71492(18) 0.0245(4) Uani 1 1 d . .
H24A H 0.5495 0.3654 0.6356 0.037 Uiso 1 1 calc R U
H24B H 0.6161 0.3618 0.7700 0.037 Uiso 1 1 calc R U
H24C H 0.4243 0.3926 0.7333 0.037 Uiso 1 1 calc R U
C25 C 0.0345(3) 0.38455(11) 0.80842(18) 0.0233(4) Uani 1 1 d . .
H25A H 0.1481 0.4082 0.7970 0.028 Uiso 1 1 calc R U
H25B H -0.0529 0.3990 0.7457 0.028 Uiso 1 1 calc R U
C26 C -0.0336(3) 0.40488(13) 0.9256(2) 0.0298(5) Uani 1 1 d . .
H26A H -0.1409 0.3789 0.9403 0.045 Uiso 1 1 calc R U
H26B H -0.0624 0.4529 0.9246 0.045 Uiso 1 1 calc R U
H26C H 0.0587 0.3959 0.9873 0.045 Uiso 1 1 calc R U
C27 C 1.0620(3) 0.41126(11) 0.34215(17) 0.0200(4) Uani 1 1 d . .
C28 C 1.2149(3) 0.44732(11) 0.41406(19) 0.0243(4) Uani 1 1 d . .
H28A H 1.1720 0.4653 0.4876 0.029 Uiso 1 1 calc R U
H28B H 1.3154 0.4162 0.4325 0.029 Uiso 1 1 calc R U
C29 C 1.1156(3) 0.52025(12) 0.27374(18) 0.0235(4) Uani 1 1 d . .
C30 C 1.0803(3) 0.58042(12) 0.2171(2) 0.0282(5) Uani 1 1 d . .
H30 H 1.1701 0.6135 0.2092 0.034 Uiso 1 1 calc R U
C31 C 0.9050(3) 0.58995(12) 0.1721(2) 0.0306(5) Uani 1 1 d . .
H31 H 0.8762 0.6302 0.1309 0.037 Uiso 1 1 calc R U
C32 C 0.7708(3) 0.54238(12) 0.1855(2) 0.0267(4) Uani 1 1 d . .
H32 H 0.6518 0.5517 0.1578 0.032 Uiso 1 1 calc R U
C33 C 0.8120(3) 0.48092(11) 0.23980(17) 0.0207(4) Uani 1 1 d . .
C34 C 0.6812(3) 0.42689(11) 0.27060(17) 0.0203(4) Uani 1 1 d . .
H34 H 0.5678 0.4497 0.2895 0.024 Uiso 1 1 calc R U
C35 C 0.7462(3) 0.38634(10) 0.37817(17) 0.0181(4) Uani 1 1 d . .
C36 C 0.9870(3) 0.47093(11) 0.27749(17) 0.0204(4) Uani 1 1 d . .
C37 C 1.1417(3) 0.35930(11) 0.26196(18) 0.0228(4) Uani 1 1 d . .
H37A H 1.1924 0.3220 0.3087 0.034 Uiso 1 1 calc R U
H37B H 1.2357 0.3804 0.2188 0.034 Uiso 1 1 calc R U
H37C H 1.0480 0.3422 0.2070 0.034 Uiso 1 1 calc R U
C38 C 0.6352(3) 0.37606(11) 0.17168(17) 0.0217(4) Uani 1 1 d . .
H38A H 0.7471 0.3564 0.1453 0.026 Uiso 1 1 calc R U
H38B H 0.5630 0.3391 0.2023 0.026 Uiso 1 1 calc R U
C39 C 0.5323(3) 0.40817(12) 0.06796(19) 0.0260(4) Uani 1 1 d . .
H39A H 0.4235 0.4292 0.0940 0.039 Uiso 1 1 calc R U
H39B H 0.5005 0.3736 0.0098 0.039 Uiso 1 1 calc R U
H39C H 0.6069 0.4424 0.0334 0.039 Uiso 1 1 calc R U
N1 N 0.6171(2) 0.21226(9) 0.40596(15) 0.0192(3) Uani 1 1 d . .
N2 N 0.2730(2) 0.28124(10) 0.64319(15) 0.0212(3) Uani 1 1 d . .
N3 N 0.9217(2) 0.38249(9) 0.40959(14) 0.0190(3) Uani 1 1 d . .
O1 O 0.99038(19) 0.16200(8) 0.23878(14) 0.0244(3) Uani 1 1 d . .
O2 O 0.32300(18) 0.22524(8) 0.42265(12) 0.0233(3) Uani 1 1 d . .
O3 O 0.64706(19) 0.22316(9) 0.83269(13) 0.0267(3) Uani 1 1 d . .
O4 O -0.02181(18) 0.29009(8) 0.59783(12) 0.0234(3) Uani 1 1 d . .
O5 O 1.26947(19) 0.50195(8) 0.33803(13) 0.0259(3) Uani 1 1 d . .
O6 O 0.63449(18) 0.35598(7) 0.43295(12) 0.0214(3) Uani 1 1 d . .
H3N H 0.952(3) 0.3531(14) 0.465(2) 0.018(6) Uiso 1 1 d . .
H1N H 0.635(3) 0.2524(15) 0.434(2) 0.023(6) Uiso 1 1 d . .
H2N H 0.286(4) 0.2722(19) 0.572(3) 0.050(9) Uiso 1 1 d . .

loop_
_atom_site_aniso_label
_atom_site_aniso_U_11
_atom_site_aniso_U_22
_atom_site_aniso_U_33
_atom_site_aniso_U_23
_atom_site_aniso_U_13
_atom_site_aniso_U_12
C1 0.0172(9) 0.0177(10) 0.0214(9) -0.0015(8) 0.0012(7) 0.0003(7)
C2 0.0185(9) 0.0206(11) 0.0281(10) -0.0023(8) 0.0040(7) -0.0008(7)
C3 0.0205(9) 0.0193(11) 0.0260(10) 0.0006(8) 0.0009(7) 0.0027(7)
C4 0.0266(10) 0.0286(12) 0.0293(11) -0.0056(9) 0.0060(8) 0.0058(9)
C5 0.0342(12) 0.0271(12) 0.0320(11) -0.0131(9) 0.0013(9) 0.0020(9)
C6 0.0256(10) 0.0202(11) 0.0344(12) -0.0067(9) -0.0016(8) -0.0027(8)
C7 0.0204(9) 0.0147(10) 0.0240(10) 0.0019(7) -0.0001(7) 0.0004(7)
C8 0.0179(9) 0.0191(10) 0.0219(9) 0.0028(8) 0.0007(7) -0.0011(7)
C9 0.0197(9) 0.0217(11) 0.0150(8) 0.0027(7) 0.0010(7) 0.0018(7)
C10 0.0192(9) 0.0148(10) 0.0215(9) 0.0011(7) 0.0009(7) 0.0031(7)
C11 0.0237(10) 0.0277(12) 0.0240(10) 0.0016(9) -0.0019(8) 0.0031(8)
C12 0.0248(10) 0.0291(13) 0.0334(12) 0.0119(10) 0.0034(8) -0.0003(9)
C13 0.0381(13) 0.0218(13) 0.0591(17) 0.0104(11) 0.0129(11) -0.0042(10)
C14 0.0176(9) 0.0266(11) 0.0168(9) -0.0007(8) 0.0016(7) 0.0006(8)
C15 0.0222(9) 0.0331(13) 0.0216(10) -0.0039(8) 0.0021(7) 0.0053(8)
C16 0.0211(9) 0.0217(11) 0.0247(10) -0.0021(8) 0.0014(7) 0.0016(7)
C17 0.0301(10) 0.0253(12) 0.0220(10) 0.0041(8) -0.0032(8) 0.0040(8)
C18 0.0341(11) 0.0243(11) 0.0195(9) 0.0034(8) 0.0016(8) -0.0007(9)
C19 0.0258(10) 0.0190(10) 0.0196(9) 0.0006(7) 0.0052(7) -0.0016(7)
C20 0.0215(9) 0.0140(9) 0.0188(9) -0.0011(7) 0.0016(7) -0.0011(7)
C21 0.0179(8) 0.0203(10) 0.0192(9) 0.0006(7) 0.0034(7) -0.0003(7)
C22 0.0208(9) 0.0158(10) 0.0198(9) 0.0010(7) 0.0004(7) -0.0011(7)
C23 0.0214(9) 0.0159(10) 0.0194(9) -0.0023(7) 0.0010(7) -0.0017(7)
C24 0.0214(9) 0.0295(12) 0.0229(10) 0.0019(9) 0.0039(7) -0.0045(8)
C25 0.0235(9) 0.0217(11) 0.0250(10) 0.0024(8) 0.0035(8) 0.0037(8)
C26 0.0325(11) 0.0253(12) 0.0324(11) -0.0032(9) 0.0087(9) 0.0043(9)
C27 0.0201(9) 0.0197(10) 0.0205(9) -0.0007(8) 0.0035(7) -0.0012(7)
C28 0.0222(9) 0.0234(11) 0.0272(10) 0.0015(9) 0.0010(8) -0.0025(8)
C29 0.0257(10) 0.0229(11) 0.0223(10) -0.0029(8) 0.0047(8) -0.0007(8)
C30 0.0360(12) 0.0194(11) 0.0297(11) 0.0007(9) 0.0062(9) -0.0085(9)
C31 0.0436(13) 0.0177(11) 0.0306(11) 0.0042(9) 0.0017(9) -0.0002(9)
C32 0.0302(11) 0.0205(11) 0.0293(11) 0.0031(9) 0.0000(8) 0.0025(8)
C33 0.0252(10) 0.0166(10) 0.0205(9) -0.0012(7) 0.0032(7) 0.0008(8)
C34 0.0197(9) 0.0186(11) 0.0227(9) 0.0021(8) 0.0027(7) 0.0028(7)
C35 0.0210(9) 0.0137(9) 0.0199(9) -0.0044(7) 0.0032(7) 0.0005(7)
C36 0.0261(10) 0.0163(10) 0.0193(9) -0.0011(7) 0.0052(7) 0.0007(8)
C37 0.0228(9) 0.0185(10) 0.0278(10) 0.0005(8) 0.0073(8) 0.0004(8)
C38 0.0220(9) 0.0200(10) 0.0230(9) 0.0018(8) -0.0001(7) -0.0005(8)
C39 0.0237(10) 0.0283(12) 0.0259(10) 0.0056(9) -0.0002(8) -0.0007(9)
N1 0.0197(8) 0.0161(9) 0.0219(8) -0.0035(7) 0.0020(6) -0.0001(6)
N2 0.0209(8) 0.0268(10) 0.0157(8) -0.0017(7) 0.0007(6) -0.0002(7)
N3 0.0197(8) 0.0191(9) 0.0183(8) 0.0028(7) 0.0027(6) 0.0022(6)
O1 0.0183(7) 0.0265(9) 0.0288(8) -0.0034(6) 0.0052(5) 0.0006(6)
O2 0.0190(6) 0.0281(8) 0.0230(7) -0.0035(6) 0.0015(5) 0.0039(6)
O3 0.0221(7) 0.0334(9) 0.0244(7) 0.0002(6) 0.0005(5) 0.0082(6)
O4 0.0208(7) 0.0272(8) 0.0219(7) 0.0027(6) -0.0018(5) -0.0007(6)
O5 0.0248(7) 0.0236(8) 0.0293(8) 0.0007(6) 0.0022(6) -0.0053(6)
O6 0.0213(7) 0.0202(8) 0.0231(7) 0.0006(6) 0.0044(5) -0.0013(6)

loop_
_atom_type_symbol
_atom_type_description
_atom_type_scat_dispersion_real
_atom_type_scat_dispersion_imag
_atom_type_scat_source
C C 0.0181 0.0091 'International Tables Vol C Tables 4.2.6.8 and 6.1.1.4'
H H 0.0000 0.0000 'International Tables Vol C Tables 4.2.6.8 and 6.1.1.4'
N N 0.0311 0.0180 'International Tables Vol C Tables 4.2.6.8 and 6.1.1.4'
O O 0.0492 0.0322 'International Tables Vol C Tables 4.2.6.8 and 6.1.1.4'

loop_
_geom_angle_atom_site_label_1
_geom_angle_atom_site_label_2
_geom_angle_atom_site_label_3
_geom_angle
N1 C1 C10 108.14(16)
N1 C1 C11 111.38(16)
C10 C1 C11 113.39(18)
N1 C1 C2 113.86(17)
C10 C1 C2 98.82(16)
C11 C1 C2 110.70(16)
O1 C2 C1 105.04(16)
O1 C2 H2A 110.7
C1 C2 H2A 110.7
O1 C2 H2B 110.7
C1 C2 H2B 110.7
H2A C2 H2B 108.8
O1 C3 C10 111.44(18)
O1 C3 C4 127.18(19)
C10 C3 C4 121.2(2)
C3 C4 C5 116.02(19)
C3 C4 H4 122.0
C5 C4 H4 122.0
C4 C5 C6 122.8(2)
C4 C5 H5 118.6
C6 C5 H5 118.6
C5 C6 C7 120.0(2)
C5 C6 H6 120.0
C7 C6 H6 120.0
C10 C7 C6 116.32(18)
C10 C7 C8 116.07(18)
C6 C7 C8 127.19(18)
C7 C8 C9 112.48(16)
C7 C8 C12 114.78(18)
C9 C8 C12 109.63(17)
C7 C8 H8 106.5
C9 C8 H8 106.5
C12 C8 H8 106.5
O2 C9 N1 121.0(2)
O2 C9 C8 118.70(18)
N1 C9 C8 120.31(17)
C7 C10 C3 123.15(19)
C7 C10 C1 126.40(18)
C3 C10 C1 109.74(18)
C1 C11 H11A 109.5
C1 C11 H11B 109.5
H11A C11 H11B 109.5
C1 C11 H11C 109.5
H11A C11 H11C 109.5
H11B C11 H11C 109.5
C13 C12 C8 111.1(2)
C13 C12 H12A 109.4
C8 C12 H12A 109.4
C13 C12 H12B 109.4
C8 C12 H12B 109.4
H12A C12 H12B 108.0
C12 C13 H13A 109.5
C12 C13 H13B 109.5
H13A C13 H13B 109.5
C12 C13 H13C 109.5
H13A C13 H13C 109.5
H13B C13 H13C 109.5
N2 C14 C23 107.99(16)
N2 C14 C24 111.48(18)
C23 C14 C24 113.79(17)
N2 C14 C15 114.67(17)
C23 C14 C15 98.62(16)
C24 C14 C15 109.75(17)
O3 C15 C14 104.77(15)
O3 C15 H14A 110.8
C14 C15 H14A 110.8
O3 C15 H14B 110.8
C14 C15 H14B 110.8
H14A C15 H14B 108.9
C23 C16 O3 111.47(18)
C23 C16 C17 121.00(19)
O3 C16 C17 127.43(19)
C16 C17 C18 116.09(19)
C16 C17 H17 122.0
C18 C17 H17 122.0
C19 C18 C17 122.88(19)
C19 C18 H18 118.6
C17 C18 H18 118.6
C18 C19 C20 119.51(18)
C18 C19 H19 120.2
C20 C19 H19 120.2
C23 C20 C19 116.83(18)
C23 C20 C21 116.40(17)
C19 C20 C21 126.49(17)
C20 C21 C22 111.69(16)
C20 C21 C25 114.32(17)
C22 C21 C25 108.58(17)
C20 C21 H21 107.3
C22 C21 H21 107.3
C25 C21 H21 107.3
O4 C22 N2 121.12(18)
O4 C22 C21 118.29(17)
N2 C22 C21 120.57(17)
C20 C23 C16 123.13(18)
C20 C23 C14 126.29(18)
C16 C23 C14 109.87(17)
C14 C24 H24A 109.5
C14 C24 H24B 109.5
H24A C24 H24B 109.5
C14 C24 H24C 109.5
H24A C24 H24C 109.5
H24B C24 H24C 109.5
C26 C25 C21 112.75(18)
C26 C25 H25A 109.0
C21 C25 H25A 109.0
C26 C25 H25B 109.0
C21 C25 H25B 109.0
H25A C25 H25B 107.8
C25 C26 H26A 109.5
C25 C26 H26B 109.5
H26A C26 H26B 109.5
C25 C26 H26C 109.5
H26A C26 H26C 109.5
H26B C26 H26C 109.5
N3 C27 C36 108.24(16)
N3 C27 C37 111.97(17)
C36 C27 C37 112.70(17)
N3 C27 C28 115.59(16)
C36 C27 C28 98.32(17)
C37 C27 C28 109.35(16)
O5 C28 C27 104.32(16)
O5 C28 H28A 110.9
C27 C28 H28A 110.9
O5 C28 H28B 110.9
C27 C28 H28B 110.9
H28A C28 H28B 108.9
C36 C29 C30 121.1(2)
C36 C29 O5 111.12(19)
C30 C29 O5 127.7(2)
C29 C30 C31 116.3(2)
C29 C30 H30 121.9
C31 C30 H30 121.9
C32 C31 C30 122.4(2)
C32 C31 H31 118.8
C30 C31 H31 118.8
C31 C32 C33 119.9(2)
C31 C32 H32 120.0
C33 C32 H32 120.0
C36 C33 C32 116.8(2)
C36 C33 C34 116.43(18)
C32 C33 C34 126.58(19)
C33 C34 C35 112.48(16)
C33 C34 C38 114.40(16)
C35 C34 C38 107.29(16)
C33 C34 H34 107.5
C35 C34 H34 107.5
C38 C34 H34 107.5
O6 C35 N3 121.11(19)
O6 C35 C34 118.37(17)
N3 C35 C34 120.49(17)
C33 C36 C29 123.1(2)
C33 C36 C27 126.78(19)
C29 C36 C27 109.65(18)
C27 C37 H37A 109.5
C27 C37 H37B 109.5
H37A C37 H37B 109.5
C27 C37 H37C 109.5
H37A C37 H37C 109.5
H37B C37 H37C 109.5
C39 C38 C34 112.58(18)
C39 C38 H38A 109.1
C34 C38 H38A 109.1
C39 C38 H38B 109.1
C34 C38 H38B 109.1
H38A C38 H38B 107.8
C38 C39 H39A 109.5
C38 C39 H39B 109.5
H39A C39 H39B 109.5
C38 C39 H39C 109.5
H39A C39 H39C 109.5
H39B C39 H39C 109.5
C9 N1 C1 123.61(18)
C9 N1 H1N 118.0(17)
C1 N1 H1N 118.3(18)
C22 N2 C14 123.73(17)
C22 N2 H2N 116(2)
C14 N2 H2N 121(2)
C35 N3 C27 123.97(17)
C35 N3 H3N 116.0(16)
C27 N3 H3N 118.5(16)
C3 O1 C2 105.37(15)
C16 O3 C15 105.02(15)
C29 O5 C28 105.10(15)

loop_
_geom_bond_atom_site_label_1
_geom_bond_atom_site_label_2
_geom_bond_distance
C1 N1 1.460(2)
C1 C10 1.489(3)
C1 C11 1.532(3)
C1 C2 1.543(3)
C2 O1 1.467(2)
C2 H2A 0.9900
C2 H2B 0.9900
C3 O1 1.374(3)
C3 C10 1.379(3)
C3 C4 1.381(3)
C4 C5 1.396(3)
C4 H4 0.9500
C5 C6 1.397(3)
C5 H5 0.9500
C6 C7 1.400(3)
C6 H6 0.9500
C7 C10 1.378(3)
C7 C8 1.510(3)
C8 C9 1.535(3)
C8 C12 1.545(3)
C8 H8 1.0000
C9 O2 1.232(2)
C9 N1 1.344(3)
C11 H11A 0.9800
C11 H11B 0.9800
C11 H11C 0.9800
C12 C13 1.530(4)
C12 H12A 0.9900
C12 H12B 0.9900
C13 H13A 0.9800
C13 H13B 0.9800
C13 H13C 0.9800
C14 N2 1.461(2)
C14 C23 1.490(3)
C14 C24 1.526(3)
C14 C15 1.548(3)
C15 O3 1.471(3)
C15 H14A 0.9900
C15 H14B 0.9900
C16 C23 1.377(3)
C16 O3 1.379(2)
C16 C17 1.386(3)
C17 C18 1.398(3)
C17 H17 0.9500
C18 C19 1.396(3)
C18 H18 0.9500
C19 C20 1.404(3)
C19 H19 0.9500
C20 C23 1.375(3)
C20 C21 1.513(3)
C21 C22 1.533(3)
C21 C25 1.543(3)
C21 H21 1.0000
C22 O4 1.247(2)
C22 N2 1.339(3)
C24 H24A 0.9800
C24 H24B 0.9800
C24 H24C 0.9800
C25 C26 1.524(3)
C25 H25A 0.9900
C25 H25B 0.9900
C26 H26A 0.9800
C26 H26B 0.9800
C26 H26C 0.9800
C27 N3 1.461(2)
C27 C36 1.495(3)
C27 C37 1.530(3)
C27 C28 1.552(3)
C28 O5 1.469(3)
C28 H28A 0.9900
C28 H28B 0.9900
C29 C36 1.379(3)
C29 C30 1.382(3)
C29 O5 1.385(3)
C30 C31 1.400(3)
C30 H30 0.9500
C31 C32 1.397(3)
C31 H31 0.9500
C32 C33 1.400(3)
C32 H32 0.9500
C33 C36 1.375(3)
C33 C34 1.512(3)
C34 C35 1.534(3)
C34 C38 1.547(3)
C34 H34 1.0000
C35 O6 1.235(2)
C35 N3 1.349(3)
C37 H37A 0.9800
C37 H37B 0.9800
C37 H37C 0.9800
C38 C39 1.525(3)
C38 H38A 0.9900
C38 H38B 0.9900
C39 H39A 0.9800
C39 H39B 0.9800
C39 H39C 0.9800
N1 H1N 0.87(3)
N2 H2N 0.85(4)
N3 H3N 0.89(3)

loop_
_geom_hbond_atom_site_label_D
_geom_hbond_atom_site_label_H
_geom_hbond_atom_site_label_A
_geom_hbond_distance_DH
_geom_hbond_distance_HA
_geom_hbond_distance_DA
_geom_hbond_angle_DHA
_geom_hbond_site_symmetry_A
C2 H2B O2 0.99 2.36 3.212(2) 143.6 1_655
C8 H8 O1 1.00 2.44 3.376(2) 155.7 1_455
C11 H11A O4 0.98 2.54 3.424(3) 149.7 1_655
C11 H11C O5 0.98 2.66 3.467(3) 140.0 2_746
C15 H14B O4 0.99 2.61 3.559(3) 160.4 1_655
C21 H21 O3 1.00 2.61 3.608(3) 173.7 1_455
C24 H24A O6 0.98 2.46 3.423(2) 167.3 .
C30 H30 O3 0.95 2.64 3.567(3) 166.0 2_756
C34 H34 O5 1.00 2.56 3.559(2) 176.9 1_455
C37 H37A O2 0.98 2.50 3.479(3) 178.4 1_655
N3 H3N O4 0.89(3) 1.97(3) 2.855(2) 170(2) 1_655
N1 H1N O6 0.87(3) 2.06(3) 2.879(2) 157(2) .
N2 H2N O2 0.85(4) 1.99(4) 2.817(2) 164(4) .

loop_
_geom_torsion_atom_site_label_1
_geom_torsion_atom_site_label_2
_geom_torsion_atom_site_label_3
_geom_torsion_atom_site_label_4
_geom_torsion
N1 C1 C2 O1 -143.92(16)
C10 C1 C2 O1 -29.53(19)
C11 C1 C2 O1 89.69(19)
O1 C3 C4 C5 -171.8(2)
C10 C3 C4 C5 2.9(3)
C3 C4 C5 C6 3.1(4)
C4 C5 C6 C7 -4.0(4)
C5 C6 C7 C10 -1.3(3)
C5 C6 C7 C8 171.0(2)
C10 C7 C8 C9 24.5(2)
C6 C7 C8 C9 -147.8(2)
C10 C7 C8 C12 -101.8(2)
C6 C7 C8 C12 86.0(3)
C7 C8 C9 O2 155.46(18)
C12 C8 C9 O2 -75.5(2)
C7 C8 C9 N1 -24.9(2)
C12 C8 C9 N1 104.1(2)
C6 C7 C10 C3 7.4(3)
C8 C7 C10 C3 -165.75(19)
C6 C7 C10 C1 176.7(2)
C8 C7 C10 C1 3.6(3)
O1 C3 C10 C7 167.01(18)
C4 C3 C10 C7 -8.5(3)
O1 C3 C10 C1 -3.9(2)
C4 C3 C10 C1 -179.4(2)
N1 C1 C10 C7 -31.0(3)
C11 C1 C10 C7 93.0(2)
C2 C1 C10 C7 -149.8(2)
N1 C1 C10 C3 139.52(18)
C11 C1 C10 C3 -96.4(2)
C2 C1 C10 C3 20.7(2)
C7 C8 C12 C13 -72.7(2)
C9 C8 C12 C13 159.56(18)
N2 C14 C15 O3 -144.81(17)
C23 C14 C15 O3 -30.4(2)
C24 C14 C15 O3 88.8(2)
C23 C16 C17 C18 4.2(3)
O3 C16 C17 C18 -171.7(2)
C16 C17 C18 C19 2.2(4)
C17 C18 C19 C20 -4.2(3)
C18 C19 C20 C23 -0.3(3)
C18 C19 C20 C21 173.4(2)
C23 C20 C21 C22 26.1(3)
C19 C20 C21 C22 -147.6(2)
C23 C20 C21 C25 -97.7(2)
C19 C20 C21 C25 88.6(2)
C20 C21 C22 O4 155.81(18)
C25 C21 C22 O4 -77.2(2)
C20 C21 C22 N2 -25.8(3)
C25 C21 C22 N2 101.1(2)
C19 C20 C23 C16 6.7(3)
C21 C20 C23 C16 -167.61(19)
C19 C20 C23 C14 176.13(19)
C21 C20 C23 C14 1.8(3)
O3 C16 C23 C20 167.47(19)
C17 C16 C23 C20 -9.0(3)
O3 C16 C23 C14 -3.4(2)
C17 C16 C23 C14 -179.9(2)
N2 C14 C23 C20 -30.0(3)
C24 C14 C23 C20 94.3(2)
C15 C14 C23 C20 -149.5(2)
N2 C14 C23 C16 140.59(18)
C24 C14 C23 C16 -95.1(2)
C15 C14 C23 C16 21.0(2)
C20 C21 C25 C26 -63.2(2)
C22 C21 C25 C26 171.38(17)
N3 C27 C28 O5 -147.14(17)
C36 C27 C28 O5 -32.26(19)
C37 C27 C28 O5 85.43(19)
C36 C29 C30 C31 4.5(3)
O5 C29 C30 C31 -171.2(2)
C29 C30 C31 C32 1.5(3)
C30 C31 C32 C33 -3.8(4)
C31 C32 C33 C36 -0.1(3)
C31 C32 C33 C34 174.2(2)
C36 C33 C34 C35 24.1(2)
C32 C33 C34 C35 -150.2(2)
C36 C33 C34 C38 -98.7(2)
C32 C33 C34 C38 87.0(3)
C33 C34 C35 O6 158.16(18)
C38 C34 C35 O6 -75.2(2)
C33 C34 C35 N3 -23.8(3)
C38 C34 C35 N3 102.9(2)
C32 C33 C36 C29 6.2(3)
C34 C33 C36 C29 -168.66(19)
C32 C33 C36 C27 177.1(2)
C34 C33 C36 C27 2.2(3)
C30 C29 C36 C33 -8.7(3)
O5 C29 C36 C33 167.62(18)
C30 C29 C36 C27 179.04(19)
O5 C29 C36 C27 -4.6(2)
N3 C27 C36 C33 -28.5(3)
C37 C27 C36 C33 95.9(2)
C28 C27 C36 C33 -149.0(2)
N3 C27 C36 C29 143.37(17)
C37 C27 C36 C29 -92.2(2)
C28 C27 C36 C29 22.9(2)
C33 C34 C38 C39 -66.6(2)
C35 C34 C38 C39 167.84(16)
O2 C9 N1 C1 174.95(18)
C8 C9 N1 C1 -4.7(3)
C10 C1 N1 C9 30.9(3)
C11 C1 N1 C9 -94.3(2)
C2 C1 N1 C9 139.63(19)
O4 C22 N2 C14 174.0(2)
C21 C22 N2 C14 -4.3(3)
C23 C14 N2 C22 30.7(3)
C24 C14 N2 C22 -95.0(2)
C15 C14 N2 C22 139.5(2)
O6 C35 N3 C27 173.44(18)
C34 C35 N3 C27 -4.5(3)
C36 C27 N3 C35 29.1(3)
C37 C27 N3 C35 -95.7(2)
C28 C27 N3 C35 138.1(2)
C10 C3 O1 C2 -16.2(2)
C4 C3 O1 C2 158.9(2)
C1 C2 O1 C3 29.1(2)
C23 C16 O3 C15 -17.3(2)
C17 C16 O3 C15 158.9(2)
C14 C15 O3 C16 30.2(2)
C36 C29 O5 C28 -17.5(2)
C30 C29 O5 C28 158.6(2)
C27 C28 O5 C29 31.6(2)
